data_4315100
loop_
_publ_author_name
'Vit Matuska'
'Alexandra M. Z. Slawin'
'J. Derek Woollins'

_publ_section_title
;
 Five-Membered Arsenic-Sulfur-Nitrogen Heterocycles, RAs(S2N2) (R = Me,
 Et, iPr, tBu, Ph, Mes)
;
_journal_name_full 'Inorganic Chemistry'
_journal_page_first 3064
_journal_page_last 3069
_journal_paper_doi 10.1021/ic1000107
_journal_volume 49
_journal_year 2010
_chemical_formula_moiety 'C6 H5 As N2 S2'
_chemical_formula_sum 'C6 H5 As N2 S2'
_chemical_formula_weight 244.16
_chemical_name_systematic
; 
 ? 
;
_space_group_IT_number 2
_symmetry_cell_setting triclinic
_symmetry_space_group_name_Hall '-P 1'
_symmetry_space_group_name_H-M 'P -1'
_atom_sites_solution_hydrogens geom
_atom_sites_solution_primary direct
_atom_sites_solution_secondary difmap
_audit_creation_method SHELXL-97
_cell_angle_alpha 103.427(13)
_cell_angle_beta 91.802(15)
_cell_angle_gamma 93.833(13)
_cell_formula_units_Z 2
_cell_length_a 5.046(2)
_cell_length_b 8.330(4)
_cell_length_c 10.155(6)
_cell_measurement_reflns_used 1247
_cell_measurement_temperature 93(2)
_cell_measurement_theta_max 28.2443
_cell_measurement_theta_min 2.5211
_cell_volume 413.8(4)
_computing_cell_refinement 'CrystalClear (Rigaku Corp., 2004)'
_computing_data_collection 'CrystalClear (Rigaku Corp., 2004)'
_computing_data_reduction 'CrystalClear (Rigaku Corp., 2004)'
_computing_molecular_graphics 'Bruker SHELXTL'
_computing_publication_material 'Bruker SHELXTL'
_computing_structure_refinement 'SHELXL-97 (Sheldrick, 1997)'
_computing_structure_solution 'SHELXS-97 (Sheldrick, 1990)'
_diffrn_ambient_temperature 93(2)
_diffrn_measured_fraction_theta_full 0.965
_diffrn_measured_fraction_theta_max 0.905
_diffrn_measurement_device_type CCD
_diffrn_measurement_method '\w and \f scans'
_diffrn_radiation_monochromator confocal
_diffrn_radiation_source 'rotating anode'
_diffrn_radiation_type MoK\a
_diffrn_radiation_wavelength 0.71073
_diffrn_reflns_av_R_equivalents 0.0313
_diffrn_reflns_av_sigmaI/netI 0.0500
_diffrn_reflns_limit_h_max 5
_diffrn_reflns_limit_h_min -6
_diffrn_reflns_limit_k_max 8
_diffrn_reflns_limit_k_min -10
_diffrn_reflns_limit_l_max 12
_diffrn_reflns_limit_l_min -9
_diffrn_reflns_number 2456
_diffrn_reflns_theta_full 25.00
_diffrn_reflns_theta_max 25.34
_diffrn_reflns_theta_min 2.06
_exptl_absorpt_coefficient_mu 4.541
_exptl_absorpt_correction_T_max 1.0000
_exptl_absorpt_correction_T_min 0.6345
_exptl_absorpt_correction_type multi-scan
_exptl_absorpt_process_details 'Jacobson, R. (1998) Private communication'
_exptl_crystal_colour Yellow
_exptl_crystal_density_diffrn 1.960
_exptl_crystal_density_method 'not measured'
_exptl_crystal_description Prism
_exptl_crystal_F_000 240
_exptl_crystal_size_max 0.2000
_exptl_crystal_size_mid 0.0500
_exptl_crystal_size_min 0.0300
_refine_diff_density_max 0.883
_refine_diff_density_min -1.042
_refine_diff_density_rms 0.149
_refine_ls_extinction_method none
_refine_ls_goodness_of_fit_ref 1.118
_refine_ls_hydrogen_treatment constr
_refine_ls_matrix_type full
_refine_ls_number_parameters 101
_refine_ls_number_reflns 1367
_refine_ls_number_restraints 0
_refine_ls_restrained_S_all 1.118
_refine_ls_R_factor_all 0.0546
_refine_ls_R_factor_gt 0.0477
_refine_ls_shift/su_max 0.000
_refine_ls_shift/su_mean 0.000
_refine_ls_structure_factor_coef Fsqd
_refine_ls_weighting_details 'calc w=1/[\s^2^(Fo^2^)+(0.0399P)^2^+1.9954P] where P=(Fo^2^+2Fc^2^)/3'
_refine_ls_weighting_scheme calc
_refine_ls_wR_factor_gt 0.1047
_refine_ls_wR_factor_ref 0.1114
_reflns_number_gt 1216
_reflns_number_total 1367
_reflns_threshold_expression >2sigma(I)
_cod_data_source_file ic1000107_si_001_1.cif
_cod_data_source_block 5
_cod_depositor_comments
;
The following automatic conversions were performed:

'_symmetry_cell_setting' value 'Triclinic' changed to 'triclinic'
according to the built-in table from CIF Core dictionary named
'cif_core.dic' version 2.4.1 from 2010-06-29.

Automatic conversion script
Id: cif_fix_values 1646 2011-03-28 12:23:43Z adriana 
;
_cod_database_code 4315100

loop_
_symmetry_equiv_pos_as_xyz
'x, y, z'
'-x, -y, -z'

loop_
_atom_site_label
_atom_site_type_symbol
_atom_site_fract_x
_atom_site_fract_y
_atom_site_fract_z
_atom_site_U_iso_or_equiv
_atom_site_adp_type
_atom_site_occupancy
_atom_site_symmetry_multiplicity
_atom_site_calc_flag
_atom_site_refinement_flags
_atom_site_disorder_assembly
_atom_site_disorder_group
As1 As 0.97461(12) 0.24919(7) 0.14343(6) 0.0240(2) Uani 1 1 d . . .
N1 N 0.7576(10) 0.3839(6) 0.0655(5) 0.0220(11) Uani 1 1 d . . .
S1 S 0.7408(3) 0.56320(19) 0.14727(16) 0.0268(4) Uani 1 1 d . . .
N2 N 0.9325(9) 0.6172(6) 0.2776(5) 0.0224(11) Uani 1 1 d . . .
S2 S 1.1353(3) 0.47785(19) 0.30778(16) 0.0267(4) Uani 1 1 d . . .
C1 C 0.6923(12) 0.1561(7) 0.2389(6) 0.0215(13) Uani 1 1 d . . .
C2 C 0.5958(12) 0.2418(7) 0.3613(6) 0.0227(13) Uani 1 1 d . . .
H2A H 0.6729 0.3488 0.4054 0.027 Uiso 1 1 calc R . .
C3 C 0.3854(12) 0.1683(8) 0.4178(6) 0.0251(13) Uani 1 1 d . . .
H3A H 0.3179 0.2257 0.5004 0.030 Uiso 1 1 calc R . .
C4 C 0.2740(13) 0.0112(8) 0.3536(6) 0.0277(14) Uani 1 1 d . . .
H4A H 0.1307 -0.0382 0.3925 0.033 Uiso 1 1 calc R . .
C5 C 0.3708(12) -0.0729(7) 0.2338(6) 0.0262(14) Uani 1 1 d . . .
H5A H 0.2940 -0.1801 0.1904 0.031 Uiso 1 1 calc R . .
C6 C 0.5802(13) -0.0017(7) 0.1761(6) 0.0251(13) Uani 1 1 d . . .
H6A H 0.6471 -0.0605 0.0937 0.030 Uiso 1 1 calc R . .

loop_
_atom_site_aniso_label
_atom_site_aniso_U_11
_atom_site_aniso_U_22
_atom_site_aniso_U_33
_atom_site_aniso_U_23
_atom_site_aniso_U_13
_atom_site_aniso_U_12
As1 0.0238(4) 0.0184(4) 0.0291(4) 0.0034(3) 0.0078(3) 0.0020(3)
N1 0.024(3) 0.019(3) 0.021(3) 0.000(2) 0.006(2) -0.002(2)
S1 0.0304(10) 0.0196(8) 0.0313(9) 0.0073(6) 0.0047(7) 0.0030(6)
N2 0.018(3) 0.018(3) 0.026(3) -0.003(2) 0.002(2) -0.003(2)
S2 0.0241(9) 0.0224(8) 0.0313(9) 0.0031(6) 0.0009(7) -0.0020(6)
C1 0.024(3) 0.014(3) 0.026(3) 0.003(2) -0.002(3) 0.002(2)
C2 0.030(4) 0.014(3) 0.021(3) -0.001(2) -0.001(2) 0.000(2)
C3 0.029(4) 0.023(3) 0.023(3) 0.003(2) 0.002(3) 0.005(3)
C4 0.029(4) 0.028(4) 0.029(3) 0.010(3) 0.007(3) 0.006(3)
C5 0.031(4) 0.014(3) 0.033(3) 0.006(3) 0.000(3) -0.002(3)
C6 0.031(4) 0.021(3) 0.022(3) 0.001(2) 0.000(3) 0.006(3)

loop_
_atom_type_symbol
_atom_type_description
_atom_type_scat_dispersion_real
_atom_type_scat_dispersion_imag
_atom_type_scat_source
C C 0.0033 0.0016 'International Tables Vol C Tables 4.2.6.8 and 6.1.1.4'
H H 0.0000 0.0000 'International Tables Vol C Tables 4.2.6.8 and 6.1.1.4'
N N 0.0061 0.0033 'International Tables Vol C Tables 4.2.6.8 and 6.1.1.4'
S S 0.1246 0.1234 'International Tables Vol C Tables 4.2.6.8 and 6.1.1.4'
As As 0.0499 2.0058 'International Tables Vol C Tables 4.2.6.8 and 6.1.1.4'

loop_
_geom_angle_atom_site_label_1
_geom_angle_atom_site_label_2
_geom_angle_atom_site_label_3
_geom_angle
_geom_angle_site_symmetry_1
_geom_angle_site_symmetry_3
_geom_angle_publ_flag
N1 As1 C1 96.5(2) . . ?
N1 As1 S2 90.01(15) . . ?
C1 As1 S2 101.07(17) . . ?
S1 N1 As1 116.6(3) . . ?
N1 S1 N2 115.1(3) . . ?
S1 N2 S2 116.9(3) . . ?
N2 S2 As1 100.23(18) . . ?
C6 C1 C2 119.9(5) . . ?
C6 C1 As1 116.5(4) . . ?
C2 C1 As1 123.6(4) . . ?
C3 C2 C1 119.2(5) . . ?
C3 C2 H2A 120.4 . . ?
C1 C2 H2A 120.4 . . ?
C4 C3 C2 120.3(5) . . ?
C4 C3 H3A 119.9 . . ?
C2 C3 H3A 119.9 . . ?
C5 C4 C3 120.2(6) . . ?
C5 C4 H4A 119.9 . . ?
C3 C4 H4A 119.9 . . ?
C4 C5 C6 120.3(6) . . ?
C4 C5 H5A 119.8 . . ?
C6 C5 H5A 119.8 . . ?
C5 C6 C1 120.0(6) . . ?
C5 C6 H6A 120.0 . . ?
C1 C6 H6A 120.0 . . ?

loop_
_geom_bond_atom_site_label_1
_geom_bond_atom_site_label_2
_geom_bond_distance
_geom_bond_site_symmetry_2
_geom_bond_publ_flag
As1 N1 1.899(5) . ?
As1 C1 1.965(6) . ?
As1 S2 2.3028(19) . ?
N1 S1 1.540(5) . ?
S1 N2 1.573(5) . ?
N2 S2 1.671(5) . ?
C1 C6 1.394(8) . ?
C1 C2 1.402(8) . ?
C2 C3 1.395(8) . ?
C2 H2A 0.9500 . ?
C3 C4 1.391(9) . ?
C3 H3A 0.9500 . ?
C4 C5 1.377(9) . ?
C4 H4A 0.9500 . ?
C5 C6 1.389(9) . ?
C5 H5A 0.9500 . ?
C6 H6A 0.9500 . ?

loop_
_geom_torsion_atom_site_label_1
_geom_torsion_atom_site_label_2
_geom_torsion_atom_site_label_3
_geom_torsion_atom_site_label_4
_geom_torsion
_geom_torsion_site_symmetry_1
_geom_torsion_site_symmetry_2
_geom_torsion_site_symmetry_3
_geom_torsion_site_symmetry_4
_geom_torsion_publ_flag
C1 As1 N1 S1 91.9(3) . . . . ?
S2 As1 N1 S1 -9.3(3) . . . . ?
As1 N1 S1 N2 6.6(4) . . . . ?
N1 S1 N2 S2 2.1(4) . . . . ?
S1 N2 S2 As1 -7.7(3) . . . . ?
N1 As1 S2 N2 9.0(2) . . . . ?
C1 As1 S2 N2 -87.6(2) . . . . ?
N1 As1 C1 C6 99.3(5) . . . . ?
S2 As1 C1 C6 -169.4(4) . . . . ?
N1 As1 C1 C2 -78.4(5) . . . . ?
S2 As1 C1 C2 12.9(5) . . . . ?
C6 C1 C2 C3 -0.9(9) . . . . ?
As1 C1 C2 C3 176.7(4) . . . . ?
C1 C2 C3 C4 0.4(9) . . . . ?
C2 C3 C4 C5 0.0(9) . . . . ?
C3 C4 C5 C6 0.0(9) . . . . ?
C4 C5 C6 C1 -0.4(9) . . . . ?
C2 C1 C6 C5 0.9(9) . . . . ?
As1 C1 C6 C5 -176.9(4) . . . . ?

loop_
_cod_related_entry_id
_cod_related_entry_database
_cod_related_entry_code
1 ChemSpider 30660967
